data_2022954
loop_
_publ_author_name
'Al Isawi, Wisam A.'
'Zeller, Matthias'
'Mezei, Gellert'

_publ_section_title
;
 An octanuclear nickel(II) pyrazolate cluster with a cubic Ni8 core and
 its methyl- and n-octyl-functionalized derivatives
;
_journal_coeditor_code XI2028
_journal_issue 12
_journal_name_full 'Acta Crystallographica Section E Crystallographic Communications'
_journal_page_first 1199
_journal_page_last 1206
_journal_paper_doi 10.1107/S2056989023010101
_journal_volume 79
_journal_year 2023
_chemical_formula_iupac '(C16 H36 N)2 [Ni8 (C4 H5 N2)12 (O H)6], 7.196C2 H4 Cl2'
_chemical_formula_moiety '2(C16 H36 N +), C48 H66 N24 Ni8 O6 2-, 7.196(C2 H4 Cl2)'
_chemical_formula_sum 'C94.39 H164.78 Cl14.39 N26 Ni8 O6'
_chemical_formula_weight 2739.84
_chemical_name_systematic
'Bis(tetrabutylazanium) hexa-\m~4~-hydroxido-dodeca-\m~2~-(4-methylpyrazolato)-<i>hexahedro</i>-octanickel 1,2-dichloroethane 7.196-solvate'
_space_group_crystal_system orthorhombic
_space_group_IT_number 53
_space_group_name_Hall '-P 2ac 2'
_space_group_name_H-M_alt 'P m n a'
_atom_sites_solution_hydrogens mixed
_atom_sites_solution_primary direct
_atom_sites_solution_secondary difmap
_audit_creation_method SHELXL-2018/3
_cell_angle_alpha 90
_cell_angle_beta 90
_cell_angle_gamma 90
_cell_formula_units_Z 2
_cell_length_a 30.3900(18)
_cell_length_b 14.5762(9)
_cell_length_c 14.5141(9)
_cell_measurement_reflns_used 9416
_cell_measurement_temperature 150(2)
_cell_measurement_theta_max 79.1626
_cell_measurement_theta_min 3.0436
_cell_volume 6429.3(7)
_computing_cell_refinement
;
SAINT V8.40B (Bruker, 2020)
;
_computing_data_collection
;
APEX3 v2019.11-0 (Bruker, 2020)
;
_computing_data_reduction
;
SAINT V8.40B (Bruker, 2020)
;
_computing_structure_refinement
;
<i>SHELXL2018/3</i> (Sheldrick, 2015b),
<i>ShelXle</i> Rev1183 (H\"ubschle <i>et al.</i>,  2011)
;
_computing_structure_solution
;
SHELXT (Sheldrick, 2015a)
;
_diffrn_ambient_temperature 150(2)
_diffrn_detector_area_resol_mean 7.4074
_diffrn_measured_fraction_theta_full 0.996
_diffrn_measured_fraction_theta_max 0.990
_diffrn_measurement_device_type
;
Bruker AXS D8 Quest diffractometer with PhotonIII_C14 charge-integrating and
photon counting pixel array detector
;
_diffrn_measurement_method 'omega and phi scans'
_diffrn_radiation_monochromator 'laterally graded multilayer (Goebel) mirror'
_diffrn_radiation_type CuK\a
_diffrn_radiation_wavelength 1.54178
_diffrn_reflns_av_R_equivalents 0.0454
_diffrn_reflns_av_unetI/netI 0.0235
_diffrn_reflns_limit_h_max 38
_diffrn_reflns_limit_h_min -30
_diffrn_reflns_limit_k_max 18
_diffrn_reflns_limit_k_min -18
_diffrn_reflns_limit_l_max 14
_diffrn_reflns_limit_l_min -18
_diffrn_reflns_number 73571
_diffrn_reflns_theta_full 67.679
_diffrn_reflns_theta_max 79.648
_diffrn_reflns_theta_min 5.193
_diffrn_source 'I-mu-S microsource X-ray tube'
_diffrn_source_current '1.0 mA'
_diffrn_source_voltage '50 kV'
_exptl_absorpt_coefficient_mu 4.442
_exptl_absorpt_correction_T_max 0.7543
_exptl_absorpt_correction_T_min 0.6236
_exptl_absorpt_correction_type multi-scan
_exptl_absorpt_process_details
;
(SADABS; Krause <i>et al.</i>,  2015)
;
_exptl_crystal_colour blue
_exptl_crystal_density_diffrn 1.415
_exptl_crystal_description block
_exptl_crystal_F_000 2860
_exptl_crystal_size_max 0.360
_exptl_crystal_size_mid 0.330
_exptl_crystal_size_min 0.260
_refine_diff_density_max 1.144
_refine_diff_density_min -0.889
_refine_ls_extinction_method none
_refine_ls_goodness_of_fit_ref 1.099
_refine_ls_hydrogen_treatment mixed
_refine_ls_matrix_type full
_refine_ls_number_parameters 517
_refine_ls_number_reflns 7078
_refine_ls_number_restraints 271
_refine_ls_restrained_S_all 1.115
_refine_ls_R_factor_all 0.0840
_refine_ls_R_factor_gt 0.0812
_refine_ls_shift/su_max 0.001
_refine_ls_shift/su_mean 0.000
_refine_ls_structure_factor_coef Fsqd
_refine_ls_weighting_details 'w=1/[\s^2^(Fo^2^)+(0.1127P)^2^+18.8031P] where P=(Fo^2^+2Fc^2^)/3'
_refine_ls_weighting_scheme calc
_refine_ls_wR_factor_gt 0.2524
_refine_ls_wR_factor_ref 0.2542
_reflns_number_gt 6512
_reflns_number_total 7078
_reflns_threshold_expression 'I > 2\s(I)'
_cod_data_source_file xi2028sup1.cif
_cod_data_source_block 2
_cod_database_code 2022954
_shelx_space_group_comment
;
The symmetry employed for this shelxl refinement is uniquely defined
by the following loop, which should always be used as a source of
symmetry information in preference to the above space-group names.
They are only intended as comments.
;
_shelx_estimated_absorpt_t_min 0.298
_shelx_estimated_absorpt_t_max 0.391

loop_
_space_group_symop_operation_xyz
'x, y, z'
'-x+1/2, -y, z+1/2'
'x, -y, -z'
'-x+1/2, y, -z+1/2'
'-x, -y, -z'
'x-1/2, y, -z-1/2'
'-x, y, z'
'x-1/2, -y, z-1/2'

loop_
_atom_site_type_symbol
_atom_site_label
_atom_site_fract_x
_atom_site_fract_y
_atom_site_fract_z
_atom_site_U_iso_or_equiv
_atom_site_adp_type
_atom_site_calc_flag
_atom_site_occupancy
_atom_site_disorder_assembly
_atom_site_disorder_group
Ni Ni1 0.54913(2) 0.60933(5) 0.90395(5) 0.0392(2) Uani d 1 . .
Ni Ni2 0.54909(2) 0.59595(5) 1.10979(5) 0.0395(2) Uani d 1 . .
O O1 0.500000 0.6382(3) 1.0090(3) 0.0365(8) Uani d 1 . .
H H1O 0.500000 0.694(2) 1.025(5) 0.055 Uiso d 1 . .
O O2 0.56528(13) 0.500000 1.000000 0.0365(8) Uani d 1 . .
H H2O 0.5929(7) 0.500000 1.000000 0.055 Uiso d 1 . .
O O3 0.500000 0.4912(3) 1.1385(3) 0.0377(8) Uani d 1 . .
H H3O 0.500000 0.481(5) 1.1961(17) 0.057 Uiso d 1 . .
N N1 0.52200(13) 0.7036(3) 0.8182(3) 0.0490(9) Uani d 1 . .
N N2 0.59131(13) 0.6965(3) 0.9663(3) 0.0535(10) Uani d 1 . .
N N3 0.59201(13) 0.6892(3) 1.0584(3) 0.0500(9) Uani d 1 . .
N N4 0.52186(14) 0.6789(3) 1.2059(3) 0.0515(9) Uani d 1 . .
N N5 0.59369(14) 0.5578(3) 0.8134(3) 0.0517(9) Uani d 1 . .
N N6 0.59282(14) 0.4667(3) 0.8058(3) 0.0539(10) Uani d 1 . .
C C1 0.5358(2) 0.7678(4) 0.7590(4) 0.0609(13) Uani d 1 . .
H H1 0.565706 0.780895 0.745405 0.073 Uiso calc 1 . .
C C2 0.500000 0.8126(5) 0.7202(5) 0.0587(18) Uani d 1 . .
C C3 0.500000 0.8891(6) 0.6506(6) 0.079(3) Uani d 1 . .
H H3A 0.518668 0.872145 0.598226 0.118 Uiso calc 0.5 . .
H H3B 0.511448 0.945162 0.679167 0.118 Uiso calc 0.5 . .
H H3C 0.469884 0.899900 0.628993 0.118 Uiso calc 0.5 . .
C C4 0.62233(19) 0.7576(4) 0.9404(5) 0.0657(14) Uani d 1 . .
H H4 0.628685 0.774661 0.878628 0.079 Uiso calc 1 . .
C C5 0.6437(2) 0.7921(4) 1.0187(5) 0.0703(16) Uani d 1 . .
C C6 0.62351(18) 0.7461(4) 1.0898(5) 0.0652(14) Uani d 1 . .
H H6 0.630845 0.753535 1.152979 0.078 Uiso calc 1 . .
C C7 0.6816(3) 0.8593(5) 1.0213(7) 0.101(3) Uani d 1 . .
H H7A 0.683008 0.892650 0.962700 0.151 Uiso calc 1 . .
H H7B 0.709188 0.825921 1.030975 0.151 Uiso calc 1 . .
H H7C 0.677125 0.902956 1.071780 0.151 Uiso calc 1 . .
C C8 0.5352(2) 0.7387(4) 1.2703(4) 0.0666(15) Uani d 1 . .
H H8 0.565145 0.752606 1.283057 0.080 Uiso calc 1 . .
C C9 0.500000 0.7775(5) 1.3156(5) 0.064(2) Uani d 1 . .
C C10 0.500000 0.8480(6) 1.3918(6) 0.086(3) Uani d 1 . .
H H10A 0.490217 0.907187 1.367269 0.129 Uiso calc 0.5 . .
H H10B 0.529821 0.854159 1.416715 0.129 Uiso calc 0.5 . .
H H10C 0.479962 0.828269 1.440855 0.129 Uiso calc 0.5 . .
C C11 0.6266(2) 0.5890(4) 0.7610(4) 0.0692(16) Uani d 1 . .
H H11 0.634535 0.651797 0.754985 0.083 Uiso calc 1 . .
C C12 0.6477(2) 0.5164(5) 0.7165(5) 0.0735(17) Uani d 1 . .
C C13 0.6252(2) 0.4411(4) 0.7477(4) 0.0703(16) Uani d 1 . .
H H13 0.631512 0.379548 0.730789 0.084 Uiso calc 1 . .
C C14 0.6864(3) 0.5184(7) 0.6512(7) 0.121(4) Uani d 1 . .
H H14A 0.710561 0.482164 0.677086 0.181 Uiso calc 1 . .
H H14B 0.696028 0.581884 0.642415 0.181 Uiso calc 1 . .
H H14C 0.677558 0.492285 0.591770 0.181 Uiso calc 1 . .
N N13 0.4815(5) 0.000000 1.000000 0.100(4) Uani d 0.5 A 1
C C15 0.4537(5) -0.0397(11) 0.9222(11) 0.090(3) Uani d 0.5 A -1
H H15A 0.473817 -0.075332 0.882295 0.109 Uiso calc 0.5 A -1
H H15B 0.433185 -0.084241 0.950553 0.109 Uiso calc 0.5 A -1
C C16 0.4280(7) 0.0177(15) 0.8628(14) 0.089(4) Uani d 0.5 A -1
H H16A 0.448658 0.055337 0.825940 0.107 Uiso calc 0.5 A -1
H H16B 0.411012 0.060362 0.902100 0.107 Uiso calc 0.5 A -1
C C17 0.3975(6) -0.0255(11) 0.7995(13) 0.094(4) Uani d 0.5 A -1
H H17A 0.377538 -0.065837 0.835037 0.113 Uiso calc 0.5 A -1
H H17B 0.414346 -0.064764 0.756454 0.113 Uiso calc 0.5 A -1
C C18 0.3708(8) 0.0388(14) 0.7456(16) 0.125(6) Uani d 0.5 A -1
H H18A 0.389807 0.072315 0.702648 0.188 Uiso calc 0.5 A -1
H H18B 0.356366 0.082298 0.787231 0.188 Uiso calc 0.5 A -1
H H18C 0.348496 0.004734 0.710954 0.188 Uiso calc 0.5 A -1
C C19 0.5107(5) 0.0733(13) 0.9596(11) 0.120(5) Uani d 0.5 A -1
H H19A 0.492025 0.127130 0.945372 0.144 Uiso calc 0.5 A -1
H H19B 0.531809 0.092416 1.007810 0.144 Uiso calc 0.5 A -1
C C20 0.5356(6) 0.0507(19) 0.8774(13) 0.137(5) Uani d 0.5 A -1
H H20A 0.518928 0.001007 0.846555 0.165 Uiso calc 0.5 A -1
H H20B 0.533222 0.104983 0.836720 0.165 Uiso calc 0.5 A -1
C C21 0.5809(8) 0.023(3) 0.8740(17) 0.135(6) Uani d 0.5 A -1
H H21A 0.583240 -0.041386 0.894383 0.162 Uiso calc 0.5 A -1
H H21B 0.597919 0.061308 0.917907 0.162 Uiso calc 0.5 A -1
C C22 0.6008(7) 0.0319(18) 0.7816(13) 0.124(6) Uani d 0.5 A -1
H H22A 0.579926 0.010047 0.735044 0.186 Uiso calc 0.5 A -1
H H22B 0.627737 -0.004991 0.778724 0.186 Uiso calc 0.5 A -1
H H22C 0.607966 0.096364 0.769627 0.186 Uiso calc 0.5 A -1
N N14 0.4764(7) 0.500000 0.500000 0.126(5) Uani d 0.5 B 1
C C23 0.4479(6) 0.5758(13) 0.4587(14) 0.119(4) Uani d 0.5 B -1
H H23A 0.466686 0.610878 0.415569 0.143 Uiso calc 0.5 B -1
H H23B 0.424930 0.545448 0.420988 0.143 Uiso calc 0.5 B -1
C C24 0.4258(8) 0.6419(16) 0.5169(16) 0.126(5) Uani d 0.5 B -1
H H24A 0.448155 0.683712 0.543148 0.151 Uiso calc 0.5 B -1
H H24B 0.411954 0.608600 0.568878 0.151 Uiso calc 0.5 B -1
C C25 0.3920(8) 0.6972(18) 0.4715(15) 0.128(6) Uani d 0.5 B -1
H H25 0.387774 0.696225 0.406695 0.154 Uiso calc 0.5 B -1
C C26 0.3652(9) 0.7541(18) 0.5326(17) 0.151(7) Uani d 0.5 B -1
H H26A 0.353377 0.806238 0.497887 0.226 Uiso calc 0.5 B -1
H H26B 0.383368 0.776639 0.583504 0.226 Uiso calc 0.5 B -1
H H26C 0.340833 0.717454 0.557193 0.226 Uiso calc 0.5 B -1
C C27 0.5046(9) 0.4566(12) 0.4254(13) 0.139(5) Uani d 0.5 B -1
H H27A 0.484816 0.434219 0.376207 0.167 Uiso calc 0.5 B -1
H H27B 0.523235 0.505332 0.398239 0.167 Uiso calc 0.5 B -1
C C28 0.5333(6) 0.3812(14) 0.452(2) 0.153(5) Uani d 0.5 B -1
H H28A 0.521661 0.359587 0.512091 0.184 Uiso calc 0.5 B -1
H H28B 0.526958 0.331581 0.407474 0.184 Uiso calc 0.5 B -1
C C29 0.5802(8) 0.3813(16) 0.463(3) 0.153(6) Uani d 0.5 B -1
H H29A 0.587533 0.418759 0.517371 0.184 Uiso calc 0.5 B -1
H H29B 0.593039 0.412736 0.408333 0.184 Uiso calc 0.5 B -1
C C30 0.6023(9) 0.2919(14) 0.472(2) 0.145(8) Uani d 0.5 B -1
H H30A 0.618222 0.277503 0.415558 0.217 Uiso calc 0.5 B -1
H H30B 0.580198 0.244295 0.484161 0.217 Uiso calc 0.5 B -1
H H30C 0.622993 0.294464 0.524036 0.217 Uiso calc 0.5 B -1
Cl Cl1 0.7285(4) 0.6122(8) 1.0070(9) 0.138(4) Uani d 0.5 C -1
Cl Cl2 0.7325(2) 0.3853(3) 0.9903(3) 0.0567(10) Uani d 0.5 C -1
C C31 0.6877(5) 0.5509(15) 0.9703(18) 0.106(5) Uani d 0.5 C -1
H H31A 0.660627 0.579996 0.994674 0.127 Uiso calc 0.5 C -1
H H31B 0.686838 0.558738 0.902605 0.127 Uiso calc 0.5 C -1
C C32 0.6835(5) 0.4558(14) 0.9872(16) 0.096(5) Uani d 0.5 C -1
H H32A 0.663778 0.430247 0.939307 0.115 Uiso calc 0.5 C -1
H H32B 0.668218 0.448365 1.047057 0.115 Uiso calc 0.5 C -1
Cl Cl3 0.4068(3) 0.9999(18) 0.4979(15) 0.141(3) Uani d 0.369(6) D -1
Cl Cl4 0.2736(2) 0.9972(15) 0.5343(9) 0.168(6) Uani d 0.369(6) D -1
C C33 0.3578(7) 0.962(2) 0.499(3) 0.174(8) Uani d 0.369(6) D -1
H H33A 0.357513 0.905275 0.461575 0.209 Uiso calc 0.369(6) D -1
H H33B 0.350960 0.944358 0.562913 0.209 Uiso calc 0.369(6) D -1
C C34 0.3224(8) 1.018(3) 0.467(3) 0.178(8) Uani d 0.369(6) D -1
H H34A 0.316359 1.004016 0.401455 0.214 Uiso calc 0.369(6) D -1
H H34B 0.330723 1.083400 0.471696 0.214 Uiso calc 0.369(6) D -1
Cl Cl5 0.3010(7) 0.8437(14) 0.7485(15) 0.220(9) Uani d 0.430(5) E -1
Cl Cl6 0.1916(5) 0.8177(11) 0.7806(12) 0.191(7) Uani d 0.430(5) E -1
C C35 0.2663(9) 0.789(2) 0.6864(19) 0.189(8) Uani d 0.430(5) E -1
H H35A 0.253110 0.834059 0.643004 0.226 Uiso calc 0.430(5) E -1
H H35B 0.282908 0.744430 0.649016 0.226 Uiso calc 0.430(5) E -1
C C36 0.2312(8) 0.7416(16) 0.730(2) 0.177(8) Uani d 0.430(5) E -1
H H36A 0.243427 0.701578 0.779210 0.213 Uiso calc 0.430(5) E -1
H H36B 0.216299 0.701941 0.684716 0.213 Uiso calc 0.430(5) E -1
Cl Cl7 0.2016(4) 0.2257(11) 0.8159(9) 0.131(4) Uani d 0.5 F -1
Cl Cl8 0.3112(5) 0.2379(11) 0.6531(10) 0.148(4) Uani d 0.5 F -1
C C37 0.2346(6) 0.2772(15) 0.7457(19) 0.144(6) Uani d 0.5 F -1
H H37A 0.218165 0.304617 0.693555 0.172 Uiso calc 0.5 F -1
H H37B 0.251215 0.326180 0.777619 0.172 Uiso calc 0.5 F -1
C C38 0.2643(8) 0.2042(17) 0.7133(19) 0.158(6) Uani d 0.5 F -1
H H38A 0.247185 0.162423 0.673214 0.190 Uiso calc 0.5 F -1
H H38B 0.273892 0.168232 0.767563 0.190 Uiso calc 0.5 F -1

loop_
_atom_site_aniso_label
_atom_site_aniso_U_11
_atom_site_aniso_U_22
_atom_site_aniso_U_33
_atom_site_aniso_U_12
_atom_site_aniso_U_13
_atom_site_aniso_U_23
Ni1 0.0413(4) 0.0365(4) 0.0398(4) -0.0013(3) 0.0037(3) 0.0032(3)
Ni2 0.0425(4) 0.0364(4) 0.0396(4) -0.0022(3) -0.0036(3) -0.0042(3)
O1 0.039(2) 0.0316(19) 0.039(2) 0.000 0.000 -0.0004(15)
O2 0.0345(19) 0.0354(19) 0.040(2) 0.000 0.000 0.0006(15)
O3 0.046(2) 0.038(2) 0.0300(18) 0.000 0.000 -0.0005(15)
N1 0.057(2) 0.045(2) 0.045(2) -0.0017(17) 0.0026(16) 0.0108(16)
N2 0.046(2) 0.046(2) 0.069(3) -0.0084(17) 0.0004(19) 0.0035(19)
N3 0.048(2) 0.042(2) 0.060(2) -0.0068(16) -0.0039(18) -0.0075(17)
N4 0.061(2) 0.045(2) 0.048(2) -0.0003(17) -0.0066(17) -0.0133(17)
N5 0.055(2) 0.052(2) 0.049(2) 0.0013(18) 0.0140(17) 0.0082(18)
N6 0.051(2) 0.056(2) 0.055(2) 0.0022(18) 0.0143(18) -0.0051(19)
C1 0.071(3) 0.056(3) 0.056(3) -0.006(2) 0.005(2) 0.019(2)
C2 0.087(5) 0.046(4) 0.043(3) 0.000 0.000 0.004(3)
C3 0.130(8) 0.056(5) 0.051(4) 0.000 0.000 0.012(4)
C4 0.061(3) 0.055(3) 0.081(4) -0.016(2) 0.005(3) 0.012(3)
C5 0.059(3) 0.049(3) 0.102(5) -0.015(3) -0.006(3) -0.001(3)
C6 0.058(3) 0.054(3) 0.084(4) -0.014(2) -0.009(3) -0.015(3)
C7 0.077(5) 0.066(4) 0.158(8) -0.032(4) -0.014(5) 0.013(5)
C8 0.080(4) 0.059(3) 0.061(3) -0.003(3) -0.012(3) -0.027(3)
C9 0.096(6) 0.045(4) 0.050(4) 0.000 0.000 -0.008(3)
C10 0.146(10) 0.060(5) 0.052(5) 0.000 0.000 -0.019(4)
C11 0.066(3) 0.067(3) 0.074(4) -0.001(3) 0.028(3) 0.016(3)
C12 0.069(4) 0.081(4) 0.071(4) 0.005(3) 0.029(3) 0.004(3)
C13 0.073(4) 0.067(3) 0.071(3) 0.005(3) 0.030(3) -0.007(3)
C14 0.102(6) 0.135(8) 0.125(7) 0.010(5) 0.073(6) 0.022(6)
N13 0.080(7) 0.122(9) 0.097(8) 0.000 0.000 -0.033(7)
C15 0.079(6) 0.097(7) 0.095(7) 0.005(6) -0.006(5) -0.033(6)
C16 0.089(8) 0.082(7) 0.097(8) 0.002(6) -0.019(7) -0.031(6)
C17 0.104(9) 0.079(7) 0.099(9) 0.003(7) -0.018(8) -0.031(7)
C18 0.137(14) 0.107(12) 0.133(14) 0.004(11) -0.027(12) -0.017(11)
C19 0.092(9) 0.164(10) 0.105(8) -0.006(7) 0.004(6) -0.028(8)
C20 0.112(9) 0.187(11) 0.112(9) -0.017(9) 0.009(8) -0.026(9)
C21 0.111(11) 0.188(13) 0.107(10) -0.016(10) 0.023(9) -0.027(10)
C22 0.107(12) 0.177(16) 0.088(11) -0.046(13) 0.033(10) -0.019(13)
N14 0.122(10) 0.104(9) 0.153(11) 0.000 0.000 0.036(8)
C23 0.127(10) 0.104(9) 0.125(10) 0.015(7) 0.012(7) 0.044(8)
C24 0.146(11) 0.114(10) 0.117(10) 0.028(8) 0.008(8) 0.048(8)
C25 0.157(12) 0.118(11) 0.109(10) 0.033(10) 0.007(10) 0.043(9)
C26 0.180(17) 0.135(15) 0.138(15) 0.044(14) 0.005(14) 0.005(13)
C27 0.129(10) 0.106(8) 0.184(11) 0.006(8) 0.013(9) 0.035(8)
C28 0.138(10) 0.111(9) 0.209(13) 0.017(9) 0.029(10) 0.030(9)
C29 0.139(11) 0.105(10) 0.216(14) 0.030(10) 0.046(12) 0.039(11)
C30 0.144(15) 0.074(10) 0.216(19) 0.033(11) 0.063(15) 0.021(14)
Cl1 0.063(4) 0.123(7) 0.230(10) -0.008(4) 0.002(4) -0.014(6)
Cl2 0.040(2) 0.051(2) 0.079(2) 0.0002(15) -0.0026(15) -0.0017(17)
C31 0.058(6) 0.091(7) 0.169(14) 0.011(8) -0.018(8) -0.003(10)
C32 0.051(6) 0.075(6) 0.162(13) 0.007(6) -0.026(7) -0.001(10)
Cl3 0.166(7) 0.133(5) 0.123(5) 0.028(11) 0.057(9) 0.001(4)
Cl4 0.082(4) 0.158(7) 0.263(19) 0.004(5) 0.008(6) 0.004(14)
C33 0.159(14) 0.154(14) 0.208(16) 0.022(12) 0.017(14) 0.020(14)
C34 0.150(14) 0.162(14) 0.223(17) 0.013(12) 0.010(13) 0.026(15)
Cl5 0.223(15) 0.230(15) 0.205(13) -0.046(11) -0.042(11) 0.016(10)
Cl6 0.150(7) 0.205(12) 0.217(13) -0.052(8) -0.034(8) -0.106(10)
C35 0.166(14) 0.205(16) 0.196(16) -0.040(13) -0.033(13) -0.059(13)
C36 0.147(13) 0.200(16) 0.185(15) -0.034(12) -0.024(13) -0.076(13)
Cl7 0.100(5) 0.166(9) 0.128(7) -0.008(5) -0.007(4) 0.052(6)
Cl8 0.157(10) 0.128(5) 0.158(10) -0.024(6) -0.034(6) -0.031(6)
C37 0.139(13) 0.146(12) 0.146(12) -0.025(9) -0.009(12) 0.015(11)
C38 0.150(13) 0.162(12) 0.163(13) -0.033(10) -0.009(11) -0.002(11)

loop_
_atom_type_symbol
_atom_type_description
_atom_type_scat_dispersion_real
_atom_type_scat_dispersion_imag
_atom_type_scat_source
C C 0.0181 0.0091 'International Tables Vol C Tables 4.2.6.8 and 6.1.1.4'
H H 0.0000 0.0000 'International Tables Vol C Tables 4.2.6.8 and 6.1.1.4'
Cl Cl 0.3639 0.7018 'International Tables Vol C Tables 4.2.6.8 and 6.1.1.4'
Ni Ni -3.0029 0.5091 'International Tables Vol C Tables 4.2.6.8 and 6.1.1.4'
N N 0.0311 0.0180 'International Tables Vol C Tables 4.2.6.8 and 6.1.1.4'
O O 0.0492 0.0322 'International Tables Vol C Tables 4.2.6.8 and 6.1.1.4'

loop_
_geom_angle_atom_site_label_1
_geom_angle_atom_site_label_2
_geom_angle_atom_site_label_3
_geom_angle_site_symmetry_1
_geom_angle_site_symmetry_3
_geom_angle
_geom_angle_publ_flag
N2 Ni1 N1 . . 96.13(17) ?
N2 Ni1 N5 . . 95.70(18) ?
N1 Ni1 N5 . . 97.14(16) ?
N2 Ni1 O2 . . 91.76(14) ?
N1 Ni1 O2 . . 169.03(16) ?
N5 Ni1 O2 . . 89.63(14) ?
N2 Ni1 O1 . . 89.99(15) ?
N1 Ni1 O1 . . 91.17(15) ?
N5 Ni1 O1 . . 169.36(16) ?
O2 Ni1 O1 . . 81.20(13) ?
N2 Ni1 O3 . 5_667 169.78(17) ?
N1 Ni1 O3 . 5_667 90.20(15) ?
N5 Ni1 O3 . 5_667 91.45(15) ?
O2 Ni1 O3 . 5_667 80.97(13) ?
O1 Ni1 O3 . 5_667 81.84(12) ?
N2 Ni1 Ni1 . 7_655 129.41(12) ?
N1 Ni1 Ni1 . 7_655 66.02(11) ?
N5 Ni1 Ni1 . 7_655 131.82(13) ?
O2 Ni1 Ni1 . 7_655 103.06(11) ?
O1 Ni1 Ni1 . 7_655 46.66(7) ?
O3 Ni1 Ni1 5_667 7_655 46.80(7) ?
N2 Ni1 Ni2 . . 66.05(13) ?
N1 Ni1 Ni2 . . 131.00(12) ?
N5 Ni1 Ni2 . . 128.46(12) ?
O2 Ni1 Ni2 . . 46.55(3) ?
O1 Ni1 Ni2 . . 46.58(8) ?
O3 Ni1 Ni2 5_667 . 103.75(11) ?
Ni1 Ni1 Ni2 7_655 . 89.976(18) ?
N2 Ni1 Ni2 . 3_567 131.15(13) ?
N1 Ni1 Ni2 . 3_567 129.39(12) ?
N5 Ni1 Ni2 . 3_567 65.70(12) ?
O2 Ni1 Ni2 . 3_567 46.46(3) ?
O1 Ni1 Ni2 . 3_567 103.83(11) ?
O3 Ni1 Ni2 5_667 3_567 46.40(8) ?
Ni1 Ni1 Ni2 7_655 3_567 89.975(18) ?
Ni2 Ni1 Ni2 . 3_567 90.08(3) ?
N4 Ni2 N6 . 3_567 96.94(17) ?
N4 Ni2 N3 . . 96.66(17) ?
N6 Ni2 N3 3_567 . 95.90(18) ?
N4 Ni2 O3 . . 90.40(15) ?
N6 Ni2 O3 3_567 . 91.01(15) ?
N3 Ni2 O3 . . 169.43(16) ?
N4 Ni2 O2 . . 168.93(16) ?
N6 Ni2 O2 3_567 . 90.27(14) ?
N3 Ni2 O2 . . 90.92(14) ?
O3 Ni2 O2 . . 81.04(13) ?
N4 Ni2 O1 . . 90.80(15) ?
N6 Ni2 O1 3_567 . 169.48(17) ?
N3 Ni2 O1 . . 90.24(14) ?
O3 Ni2 O1 . . 81.79(12) ?
O2 Ni2 O1 . . 81.08(13) ?
N4 Ni2 Ni2 . 7_655 65.86(11) ?
N6 Ni2 Ni2 3_567 7_655 131.01(13) ?
N3 Ni2 Ni2 . 7_655 130.07(12) ?
O3 Ni2 Ni2 . 7_655 46.69(7) ?
O2 Ni2 Ni2 . 7_655 103.07(11) ?
O1 Ni2 Ni2 . 7_655 46.76(7) ?
N4 Ni2 Ni1 . . 130.48(12) ?
N6 Ni2 Ni1 3_567 . 129.25(13) ?
N3 Ni2 Ni1 . . 65.71(12) ?
O3 Ni2 Ni1 . . 103.72(11) ?
O2 Ni2 Ni1 . . 46.47(3) ?
O1 Ni2 Ni1 . . 46.51(8) ?
Ni2 Ni2 Ni1 7_655 . 90.024(18) ?
N4 Ni2 Ni1 . 3_567 129.98(13) ?
N6 Ni2 Ni1 3_567 3_567 65.79(12) ?
N3 Ni2 Ni1 . 3_567 130.14(12) ?
O3 Ni2 Ni1 . 3_567 46.57(8) ?
O2 Ni2 Ni1 . 3_567 46.38(3) ?
O1 Ni2 Ni1 . 3_567 103.75(11) ?
Ni2 Ni2 Ni1 7_655 3_567 90.023(18) ?
Ni1 Ni2 Ni1 . 3_567 89.93(3) ?
Ni1 O1 Ni1 7_655 . 86.68(15) ?
Ni1 O1 Ni2 7_655 . 152.4(2) ?
Ni1 O1 Ni2 . . 86.91(6) ?
Ni1 O1 Ni2 7_655 7_655 86.91(6) ?
Ni1 O1 Ni2 . 7_655 152.4(2) ?
Ni2 O1 Ni2 . 7_655 86.47(15) ?
Ni1 O1 H1O 7_655 . 112(4) ?
Ni1 O1 H1O . . 112(4) ?
Ni2 O1 H1O . . 95(4) ?
Ni2 O1 H1O 7_655 . 95(4) ?
Ni1 O2 Ni1 . 3_567 153.9(2) ?
Ni1 O2 Ni2 . 3_567 87.16(5) ?
Ni1 O2 Ni2 3_567 3_567 86.98(5) ?
Ni1 O2 Ni2 . . 86.98(5) ?
Ni1 O2 Ni2 3_567 . 87.16(5) ?
Ni2 O2 Ni2 3_567 . 153.9(2) ?
Ni1 O2 H2O . . 103.06(11) ?
Ni1 O2 H2O 3_567 . 103.06(11) ?
Ni2 O2 H2O 3_567 . 103.07(11) ?
Ni2 O2 H2O . . 103.07(11) ?
Ni2 O3 Ni2 . 7_655 86.62(15) ?
Ni2 O3 Ni1 . 5_667 152.5(2) ?
Ni2 O3 Ni1 7_655 5_667 87.02(5) ?
Ni2 O3 Ni1 . 3_567 87.02(5) ?
Ni2 O3 Ni1 7_655 3_567 152.5(2) ?
Ni1 O3 Ni1 5_667 3_567 86.41(15) ?
Ni2 O3 H3O . . 108(4) ?
Ni2 O3 H3O 7_655 . 108(4) ?
Ni1 O3 H3O 5_667 . 100(4) ?
Ni1 O3 H3O 3_567 . 100(4) ?
N1 N1 C1 7_655 . 108.2(3) ?
N1 N1 Ni1 7_655 . 113.98(11) ?
C1 N1 Ni1 . . 137.8(4) ?
N3 N2 C4 . . 108.6(4) ?
N3 N2 Ni1 . . 114.0(3) ?
C4 N2 Ni1 . . 137.2(4) ?
N2 N3 C6 . . 107.5(4) ?
N2 N3 Ni2 . . 114.2(3) ?
C6 N3 Ni2 . . 138.3(4) ?
N4 N4 C8 7_655 . 107.6(3) ?
N4 N4 Ni2 7_655 . 114.14(11) ?
C8 N4 Ni2 . . 138.2(4) ?
N6 N5 C11 . . 107.9(4) ?
N6 N5 Ni1 . . 114.1(3) ?
C11 N5 Ni1 . . 137.9(4) ?
N5 N6 C13 . . 108.2(4) ?
N5 N6 Ni2 . 3_567 114.4(3) ?
C13 N6 Ni2 . 3_567 137.1(4) ?
N1 C1 C2 . . 110.1(5) ?
N1 C1 H1 . . 124.9 ?
C2 C1 H1 . . 124.9 ?
C1 C2 C1 . 7_655 103.3(6) ?
C1 C2 C3 . . 128.4(3) ?
C1 C2 C3 7_655 . 128.4(3) ?
C2 C3 H3A . . 109.5 ?
C2 C3 H3B . . 109.5 ?
H3A C3 H3B . . 109.5 ?
C2 C3 H3C . . 109.5 ?
H3A C3 H3C . . 109.5 ?
H3B C3 H3C . . 109.5 ?
C2 C3 H3A . 7_655 109.5(17) ?
H3A C3 H3A . 7_655 70.8 ?
H3B C3 H3A . 7_655 138.1 ?
H3C C3 H3A . 7_655 41.6 ?
C2 C3 H3B . 7_655 109.5(13) ?
H3A C3 H3B . 7_655 138.1 ?
H3B C3 H3B . 7_655 41.6 ?
H3C C3 H3B . 7_655 70.8 ?
H3A C3 H3B 7_655 7_655 109.5 ?
C2 C3 H3C . 7_655 109.5(5) ?
H3A C3 H3C . 7_655 41.6 ?
H3B C3 H3C . 7_655 70.7 ?
H3C C3 H3C . 7_655 138.1 ?
H3A C3 H3C 7_655 7_655 109.5 ?
H3B C3 H3C 7_655 7_655 109.5 ?
N2 C4 C5 . . 109.5(5) ?
N2 C4 H4 . . 125.2 ?
C5 C4 H4 . . 125.2 ?
C6 C5 C4 . . 103.1(5) ?
C6 C5 C7 . . 129.6(7) ?
C4 C5 C7 . . 127.2(7) ?
N3 C6 C5 . . 111.3(6) ?
N3 C6 H6 . . 124.3 ?
C5 C6 H6 . . 124.3 ?
C5 C7 H7A . . 109.5 ?
C5 C7 H7B . . 109.5 ?
H7A C7 H7B . . 109.5 ?
C5 C7 H7C . . 109.5 ?
H7A C7 H7C . . 109.5 ?
H7B C7 H7C . . 109.5 ?
N4 C8 C9 . . 111.4(5) ?
N4 C8 H8 . . 124.3 ?
C9 C8 H8 . . 124.3 ?
C8 C9 C8 . 7_655 102.0(7) ?
C8 C9 C10 . . 129.0(3) ?
C8 C9 C10 7_655 . 129.0(3) ?
C9 C10 H10A . . 109.5 ?
C9 C10 H10B . . 109.5 ?
H10A C10 H10B . . 109.5 ?
C9 C10 H10C . . 109.5 ?
H10A C10 H10C . . 109.5 ?
H10B C10 H10C . . 109.5 ?
C9 C10 H10A . 7_655 109.5(13) ?
H10A C10 H10A . 7_655 35.3 ?
H10B C10 H10A . 7_655 76.8 ?
H10C C10 H10A . 7_655 135.3 ?
C9 C10 H10B . 7_655 109.5(8) ?
H10A C10 H10B . 7_655 76.8 ?
H10B C10 H10B . 7_655 135.3 ?
H10C C10 H10B . 7_655 35.3 ?
H10A C10 H10B 7_655 7_655 109.5 ?
C9 C10 H10C . 7_655 109(2) ?
H10A C10 H10C . 7_655 135.3 ?
H10B C10 H10C . 7_655 35.3 ?
H10C C10 H10C . 7_655 76.8 ?
H10A C10 H10C 7_655 7_655 109.5 ?
H10B C10 H10C 7_655 7_655 109.5 ?
N5 C11 C12 . . 110.4(5) ?
N5 C11 H11 . . 124.8 ?
C12 C11 H11 . . 124.8 ?
C13 C12 C11 . . 102.9(5) ?
C13 C12 C14 . . 127.7(7) ?
C11 C12 C14 . . 129.3(7) ?
N6 C13 C12 . . 110.5(5) ?
N6 C13 H13 . . 124.8 ?
C12 C13 H13 . . 124.8 ?
C12 C14 H14A . . 109.5 ?
C12 C14 H14B . . 109.5 ?
H14A C14 H14B . . 109.5 ?
C12 C14 H14C . . 109.5 ?
H14A C14 H14C . . 109.5 ?
H14B C14 H14C . . 109.5 ?
N13 N13 C19 5_657 . 54.0(9) ?
N13 N13 C15 5_657 . 123.7(8) ?
C19 N13 C15 . . 107.9(9) ?
C16 C15 N13 . . 121.8(13) ?
C16 C15 H15A . . 106.9 ?
N13 C15 H15A . . 106.9 ?
C16 C15 H15B . . 106.9 ?
N13 C15 H15B . . 106.9 ?
H15A C15 H15B . . 106.7 ?
C15 C16 C17 . . 118.5(16) ?
C15 C16 H16A . . 107.7 ?
C17 C16 H16A . . 107.7 ?
C15 C16 H16B . . 107.7 ?
C17 C16 H16B . . 107.7 ?
H16A C16 H16B . . 107.1 ?
C16 C17 C18 . . 114.5(16) ?
C16 C17 H17A . . 108.6 ?
C18 C17 H17A . . 108.6 ?
C16 C17 H17B . . 108.6 ?
C18 C17 H17B . . 108.6 ?
H17A C17 H17B . . 107.6 ?
C17 C18 H18A . . 109.5 ?
C17 C18 H18B . . 109.5 ?
H18A C18 H18B . . 109.5 ?
C17 C18 H18C . . 109.5 ?
H18A C18 H18C . . 109.5 ?
H18B C18 H18C . . 109.5 ?
C20 C19 N13 . . 117.8(16) ?
C20 C19 H19A . . 107.9 ?
N13 C19 H19A . . 107.9 ?
C20 C19 H19B . . 107.9 ?
N13 C19 H19B . . 107.9 ?
H19A C19 H19B . . 107.2 ?
C21 C20 C19 . . 126.3(18) ?
C21 C20 H20A . . 105.7 ?
C19 C20 H20A . . 105.7 ?
C21 C20 H20B . . 105.7 ?
C19 C20 H20B . . 105.7 ?
H20A C20 H20B . . 106.2 ?
C20 C21 C22 . . 114(2) ?
C20 C21 H21A . . 108.9 ?
C22 C21 H21A . . 108.9 ?
C20 C21 H21B . . 108.9 ?
C22 C21 H21B . . 108.9 ?
H21A C21 H21B . . 107.7 ?
C21 C22 H22A . . 109.5 ?
C21 C22 H22B . . 109.5 ?
H22A C22 H22B . . 109.5 ?
C21 C22 H22C . . 109.5 ?
H22A C22 H22C . . 109.5 ?
H22B C22 H22C . . 109.5 ?
C27 N14 C23 . . 110.0(10) ?
C24 C23 N14 . . 121.0(15) ?
C24 C23 H23A . . 107.1 ?
N14 C23 H23A . . 107.1 ?
C24 C23 H23B . . 107.1 ?
N14 C23 H23B . . 107.1 ?
H23A C23 H23B . . 106.8 ?
C23 C24 C25 . . 115.4(19) ?
C23 C24 H24A . . 108.4 ?
C25 C24 H24A . . 108.4 ?
C23 C24 H24B . . 108.4 ?
C25 C24 H24B . . 108.4 ?
H24A C24 H24B . . 107.5 ?
C26 C25 C24 . . 115.6(19) ?
C26 C25 H25 . . 122.2 ?
C24 C25 H25 . . 122.2 ?
C25 C26 H26A . . 109.5 ?
C25 C26 H26B . . 109.5 ?
H26A C26 H26B . . 109.5 ?
C25 C26 H26C . . 109.5 ?
H26A C26 H26C . . 109.5 ?
H26B C26 H26C . . 109.5 ?
C28 C27 N14 . . 117.6(17) ?
C28 C27 H27A . . 107.9 ?
N14 C27 H27A . . 107.9 ?
C28 C27 H27B . . 107.9 ?
N14 C27 H27B . . 107.9 ?
H27A C27 H27B . . 107.2 ?
C29 C28 C27 . . 128(2) ?
C29 C28 H28A . . 105.2 ?
C27 C28 H28A . . 105.2 ?
C29 C28 H28B . . 105.2 ?
C27 C28 H28B . . 105.2 ?
H28A C28 H28B . . 105.9 ?
C28 C29 C30 . . 117(2) ?
C28 C29 H29A . . 107.9 ?
C30 C29 H29A . . 107.9 ?
C28 C29 H29B . . 107.9 ?
C30 C29 H29B . . 107.9 ?
H29A C29 H29B . . 107.2 ?
C29 C30 H30A . . 109.5 ?
C29 C30 H30B . . 109.5 ?
H30A C30 H30B . . 109.5 ?
C29 C30 H30C . . 109.5 ?
H30A C30 H30C . . 109.5 ?
H30B C30 H30C . . 109.5 ?
C32 C31 Cl1 . . 123.6(15) ?
C32 C31 H31A . . 106.4 ?
Cl1 C31 H31A . . 106.4 ?
C32 C31 H31B . . 106.4 ?
Cl1 C31 H31B . . 106.4 ?
H31A C31 H31B . . 106.5 ?
C31 C32 Cl2 . . 119.1(15) ?
C31 C32 H32A . . 107.5 ?
Cl2 C32 H32A . . 107.5 ?
C31 C32 H32B . . 107.5 ?
Cl2 C32 H32B . . 107.5 ?
H32A C32 H32B . . 107.0 ?
C34 C33 Cl3 . . 121(2) ?
C34 C33 H33A . . 107.2 ?
Cl3 C33 H33A . . 107.2 ?
C34 C33 H33B . . 107.2 ?
Cl3 C33 H33B . . 107.2 ?
H33A C33 H33B . . 106.8 ?
C33 C34 Cl4 . . 110.6(18) ?
C33 C34 H34A . . 109.5 ?
Cl4 C34 H34A . . 109.5 ?
C33 C34 H34B . . 109.5 ?
Cl4 C34 H34B . . 109.5 ?
H34A C34 H34B . . 108.1 ?
C36 C35 Cl5 . . 119(2) ?
C36 C35 H35A . . 107.6 ?
Cl5 C35 H35A . . 107.6 ?
C36 C35 H35B . . 107.6 ?
Cl5 C35 H35B . . 107.6 ?
H35A C35 H35B . . 107.0 ?
C35 C36 Cl6 . . 112.5(19) ?
C35 C36 H36A . . 109.1 ?
Cl6 C36 H36A . . 109.1 ?
C35 C36 H36B . . 109.1 ?
Cl6 C36 H36B . . 109.1 ?
H36A C36 H36B . . 107.8 ?
C38 C37 Cl7 . . 104.2(14) ?
C38 C37 H37A . . 110.9 ?
Cl7 C37 H37A . . 110.9 ?
C38 C37 H37B . . 110.9 ?
Cl7 C37 H37B . . 110.9 ?
H37A C37 H37B . . 108.9 ?
C37 C38 Cl8 . . 117.3(15) ?
C37 C38 H38A . . 108.0 ?
Cl8 C38 H38A . . 108.0 ?
C37 C38 H38B . . 108.0 ?
Cl8 C38 H38B . . 108.0 ?
H38A C38 H38B . . 107.2 ?

loop_
_geom_bond_atom_site_label_1
_geom_bond_atom_site_label_2
_geom_bond_site_symmetry_2
_geom_bond_distance
_geom_bond_publ_flag
Ni1 N2 . 2.019(4) ?
Ni1 N1 . 2.028(4) ?
Ni1 N5 . 2.031(4) ?
Ni1 O2 . 2.1735(12) ?
Ni1 O1 . 2.175(3) ?
Ni1 O3 5_667 2.181(3) ?
Ni1 Ni1 7_655 2.9859(14) ?
Ni1 Ni2 . 2.9939(10) ?
Ni1 Ni2 3_567 2.9988(10) ?
Ni2 N4 . 2.023(4) ?
Ni2 N6 3_567 2.025(4) ?
Ni2 N3 . 2.027(4) ?
Ni2 O3 . 2.175(3) ?
Ni2 O2 . 2.1766(12) ?
Ni2 O1 . 2.178(3) ?
Ni2 Ni2 7_655 2.9835(14) ?
O1 H1O . 0.85(2) ?
O2 H2O . 0.84(2) ?
O3 H3O . 0.85(2) ?
N1 N1 7_655 1.337(8) ?
N1 C1 . 1.339(6) ?
N2 N3 . 1.341(6) ?
N2 C4 . 1.350(6) ?
N3 C6 . 1.346(6) ?
N4 N4 7_655 1.329(8) ?
N4 C8 . 1.341(6) ?
N5 N6 . 1.333(6) ?
N5 C11 . 1.336(6) ?
N6 C13 . 1.349(6) ?
C1 C2 . 1.387(7) ?
C1 H1 . 0.9500 ?
C2 C3 . 1.506(10) ?
C3 H3A . 0.9800 ?
C3 H3B . 0.9800 ?
C3 H3C . 0.9800 ?
C3 H3A 7_655 0.98(8) ?
C3 H3B 7_655 0.98(6) ?
C3 H3C 7_655 0.98(2) ?
C4 C5 . 1.402(9) ?
C4 H4 . 0.9500 ?
C5 C6 . 1.375(9) ?
C5 C7 . 1.512(8) ?
C6 H6 . 0.9500 ?
C7 H7A . 0.9800 ?
C7 H7B . 0.9800 ?
C7 H7C . 0.9800 ?
C8 C9 . 1.377(8) ?
C8 H8 . 0.9500 ?
C9 C10 . 1.509(10) ?
C10 H10A . 0.9800 ?
C10 H10B . 0.9800 ?
C10 H10C . 0.9800 ?
C10 H10A 7_655 0.98(6) ?
C10 H10B 7_655 0.98(4) ?
C10 H10C 7_655 0.98(10) ?
C11 C12 . 1.397(9) ?
C11 H11 . 0.9500 ?
C12 C13 . 1.370(9) ?
C12 C14 . 1.508(9) ?
C13 H13 . 0.9500 ?
C14 H14A . 0.9800 ?
C14 H14B . 0.9800 ?
C14 H14C . 0.9800 ?
N13 N13 5_657 1.12(3) ?
N13 C19 . 1.507(13) ?
N13 C15 . 1.524(12) ?
C15 C16 . 1.432(16) ?
C15 H15A . 0.9900 ?
C15 H15B . 0.9900 ?
C16 C17 . 1.450(16) ?
C16 H16A . 0.9900 ?
C16 H16B . 0.9900 ?
C17 C18 . 1.464(19) ?
C17 H17A . 0.9900 ?
C17 H17B . 0.9900 ?
C18 H18A . 0.9800 ?
C18 H18B . 0.9800 ?
C18 H18C . 0.9800 ?
C19 C20 . 1.451(15) ?
C19 H19A . 0.9900 ?
C19 H19B . 0.9900 ?
C20 C21 . 1.436(17) ?
C20 H20A . 0.9900 ?
C20 H20B . 0.9900 ?
C21 C22 . 1.48(2) ?
C21 H21A . 0.9900 ?
C21 H21B . 0.9900 ?
C22 H22A . 0.9800 ?
C22 H22B . 0.9800 ?
C22 H22C . 0.9800 ?
N14 C27 . 1.519(13) ?
N14 C23 . 1.527(13) ?
C23 C24 . 1.447(17) ?
C23 H23A . 0.9900 ?
C23 H23B . 0.9900 ?
C24 C25 . 1.462(17) ?
C24 H24A . 0.9900 ?
C24 H24B . 0.9900 ?
C25 C26 . 1.46(2) ?
C25 H25 . 0.9500 ?
C26 H26A . 0.9800 ?
C26 H26B . 0.9800 ?
C26 H26C . 0.9800 ?
C27 C28 . 1.454(16) ?
C27 H27A . 0.9900 ?
C27 H27B . 0.9900 ?
C28 C29 . 1.436(17) ?
C28 H28A . 0.9900 ?
C28 H28B . 0.9900 ?
C29 C30 . 1.472(19) ?
C29 H29A . 0.9900 ?
C29 H29B . 0.9900 ?
C30 H30A . 0.9800 ?
C30 H30B . 0.9800 ?
C30 H30C . 0.9800 ?
Cl1 C31 . 1.619(18) ?
Cl2 C32 . 1.811(15) ?
C31 C32 . 1.414(13) ?
C31 H31A . 0.9900 ?
C31 H31B . 0.9900 ?
C32 H32A . 0.9900 ?
C32 H32B . 0.9900 ?
Cl3 C33 . 1.59(2) ?
Cl4 C34 . 1.801(19) ?
C33 C34 . 1.42(2) ?
C33 H33A . 0.9900 ?
C33 H33B . 0.9900 ?
C34 H34A . 0.9900 ?
C34 H34B . 0.9900 ?
Cl5 C35 . 1.60(2) ?
Cl6 C36 . 1.791(19) ?
C35 C36 . 1.43(2) ?
C35 H35A . 0.9900 ?
C35 H35B . 0.9900 ?
C36 H36A . 0.9900 ?
C36 H36B . 0.9900 ?
Cl7 C37 . 1.615(19) ?
Cl8 C38 . 1.741(17) ?
C37 C38 . 1.474(19) ?
C37 H37A . 0.9900 ?
C37 H37B . 0.9900 ?
C38 H38A . 0.9900 ?
C38 H38B . 0.9900 ?

loop_
_geom_torsion_atom_site_label_1
_geom_torsion_atom_site_label_2
_geom_torsion_atom_site_label_3
_geom_torsion_atom_site_label_4
_geom_torsion_site_symmetry_1
_geom_torsion_site_symmetry_2
_geom_torsion_site_symmetry_3
_geom_torsion_site_symmetry_4
_geom_torsion
_geom_torsion_publ_flag
C4 N2 N3 C6 . . . . 0.1(6) ?
Ni1 N2 N3 C6 . . . . 175.7(3) ?
C4 N2 N3 Ni2 . . . . -177.6(4) ?
Ni1 N2 N3 Ni2 . . . . -2.0(4) ?
C11 N5 N6 C13 . . . . -0.5(6) ?
Ni1 N5 N6 C13 . . . . -176.9(4) ?
C11 N5 N6 Ni2 . . . 3_567 174.0(4) ?
Ni1 N5 N6 Ni2 . . . 3_567 -2.3(4) ?
N1 N1 C1 C2 7_655 . . . 1.2(6) ?
Ni1 N1 C1 C2 . . . . -179.3(4) ?
N1 C1 C2 C1 . . . 7_655 -1.8(9) ?
N1 C1 C2 C3 . . . . 180.0(7) ?
N3 N2 C4 C5 . . . . -0.6(6) ?
Ni1 N2 C4 C5 . . . . -174.7(4) ?
N2 C4 C5 C6 . . . . 0.9(7) ?
N2 C4 C5 C7 . . . . 177.6(7) ?
N2 N3 C6 C5 . . . . 0.5(6) ?
Ni2 N3 C6 C5 . . . . 177.3(4) ?
C4 C5 C6 N3 . . . . -0.8(7) ?
C7 C5 C6 N3 . . . . -177.4(7) ?
N4 N4 C8 C9 7_655 . . . 1.6(6) ?
Ni2 N4 C8 C9 . . . . 178.7(5) ?
N4 C8 C9 C8 . . . 7_655 -2.4(9) ?
N4 C8 C9 C10 . . . . -179.6(8) ?
N6 N5 C11 C12 . . . . 0.9(7) ?
Ni1 N5 C11 C12 . . . . 175.9(5) ?
N5 C11 C12 C13 . . . . -0.9(8) ?
N5 C11 C12 C14 . . . . -179.9(8) ?
N5 N6 C13 C12 . . . . 0.0(7) ?
Ni2 N6 C13 C12 3_567 . . . -172.7(5) ?
C11 C12 C13 N6 . . . . 0.5(8) ?
C14 C12 C13 N6 . . . . 179.6(8) ?
N13 N13 C15 C16 5_657 . . . -110.9(16) ?
C19 N13 C15 C16 . . . . -53(2) ?
N13 C15 C16 C17 . . . . -171.0(18) ?
C15 C16 C17 C18 . . . . 176(2) ?
N13 N13 C19 C20 5_657 . . . 69.8(16) ?
C15 N13 C19 C20 . . . . -49(2) ?
N13 C19 C20 C21 . . . . -98(3) ?
C19 C20 C21 C22 . . . . -162(3) ?
C27 N14 C23 C24 . . . . -165(2) ?
N14 C23 C24 C25 . . . . -167(2) ?
C23 C24 C25 C26 . . . . 171(2) ?
C23 N14 C27 C28 . . . . -179(2) ?
N14 C27 C28 C29 . . . . -107(4) ?
C27 C28 C29 C30 . . . . -168(3) ?
Cl1 C31 C32 Cl2 . . . . -35(3) ?
Cl3 C33 C34 Cl4 . . . . -144(3) ?
Cl5 C35 C36 Cl6 . . . . 70(3) ?
Cl7 C37 C38 Cl8 . . . . -168(2) ?

_cod_database_fobs_code 2022954
